data_7713748
loop_
_publ_author_name
'Ilmi, Rashid'
'Li, Xiaofang'
'Al Rasbi, Nawal K.'
'Zhou, Liang'
'Wong, Wai-Yeung Raymond'
'Raithby, Paul R.'
'Khan, Muhammad S.'

_publ_section_title
;
 Two new red emitting ternary europium(III) complexes with high
 photoluminescence quantum yields and exceptional performance in OLED
 devices
;
_journal_name_full 'Dalton Transactions'
_journal_paper_doi 10.1039/D3DT02147E
_journal_year 2023
_chemical_compound_source 'Chemical synthesis'
_chemical_formula_moiety 'C54 H34 Eu F9 N2 O6'
_chemical_formula_sum 'C54 H34 Eu F9 N2 O6'
_chemical_formula_weight 1129.79
_chemical_name_systematic msk50
_chemical_properties_physical Luminescent
_space_group_crystal_system monoclinic
_space_group_IT_number 15
_space_group_name_Hall '-I 2yc'
_space_group_name_H-M_alt 'I 1 2/c 1'
_atom_sites_solution_hydrogens geom
_atom_sites_solution_primary direct
_audit_block_doi 10.5517/ccdc.csd.cc2g0fvs
_audit_creation_date 2023-05-21
_audit_creation_method
;
Olex2 1.5
(compiled 2023.03.06 svn.rbb2c1857 for OlexSys, GUI svn.r6748)
;
_audit_update_record
;
2023-05-21 deposited with the CCDC.	2023-08-15 downloaded from the CCDC.
;
_cell_angle_alpha 90
_cell_angle_beta 90.12(2)
_cell_angle_gamma 90
_cell_formula_units_Z 8
_cell_length_a 23.441(10)
_cell_length_b 13.850(3)
_cell_length_c 34.650(10)
_cell_measurement_reflns_used 80534
_cell_measurement_temperature 297
_cell_measurement_theta_max 33.67
_cell_measurement_theta_min 2.07
_cell_volume 11249(6)
_computing_molecular_graphics 'Olex2 1.5 (Dolomanov et al., 2009)'
_computing_publication_material 'Olex2 1.5 (Dolomanov et al., 2009)'
_computing_structure_refinement 'SHELXL 2013/4 (Sheldrick, 2015)'
_computing_structure_solution 'SHELXS-1997  (Sheldrick, 2008)'
_diffrn_ambient_temperature 297
_diffrn_measured_fraction_theta_full 0.999
_diffrn_measured_fraction_theta_max 0.982
_diffrn_measurement_device_type 'stoe ipds II'
_diffrn_measurement_method 'omega scans'
_diffrn_radiation_type MoK\a
_diffrn_radiation_wavelength 0.71073
_diffrn_reflns_av_R_equivalents 0.1314
_diffrn_reflns_av_unetI/netI 0.1137
_diffrn_reflns_Laue_measured_fraction_full 0.999
_diffrn_reflns_Laue_measured_fraction_max 0.982
_diffrn_reflns_limit_h_max 36
_diffrn_reflns_limit_h_min -36
_diffrn_reflns_limit_k_max 21
_diffrn_reflns_limit_k_min -19
_diffrn_reflns_limit_l_max 53
_diffrn_reflns_limit_l_min -53
_diffrn_reflns_number 80534
_diffrn_reflns_point_group_measured_fraction_full 0.999
_diffrn_reflns_point_group_measured_fraction_max 0.982
_diffrn_reflns_theta_full 25.000
_diffrn_reflns_theta_max 33.672
_diffrn_reflns_theta_min 2.072
_diffrn_source 'sealed tube'
_diffrn_source_type 'Stoe IPSD II Diffractometer'
_exptl_absorpt_coefficient_mu 1.190
_exptl_absorpt_correction_T_max 0.75
_exptl_absorpt_correction_T_min 0.65
_exptl_absorpt_correction_type multi-scan
_exptl_absorpt_process_details 'X-RED, Stoe & Cie (2002)'
_exptl_crystal_colour 'clear light colourless'
_exptl_crystal_colour_lustre clear
_exptl_crystal_colour_modifier light
_exptl_crystal_colour_primary colourless
_exptl_crystal_density_diffrn 1.334
_exptl_crystal_description block
_exptl_crystal_F_000 4512
_exptl_crystal_preparation Luminescent
_exptl_crystal_recrystallization_method 'Recrystallised from a water/ethanol mix'
_exptl_crystal_size_max 0.2
_exptl_crystal_size_mid 0.18
_exptl_crystal_size_min 0.17
_exptl_transmission_factor_max 0.95
_exptl_transmission_factor_min 0.85
_refine_diff_density_max 0.700
_refine_diff_density_min -1.300
_refine_diff_density_rms 0.095
_refine_ls_extinction_coef 0.00063(5)
_refine_ls_extinction_expression Fc^*^=kFc[1+0.001xFc^2^\l^3^/sin(2\q)]^-1/4^
_refine_ls_extinction_method SHELXL
_refine_ls_goodness_of_fit_ref 0.981
_refine_ls_hydrogen_treatment constr
_refine_ls_matrix_type full
_refine_ls_number_parameters 835
_refine_ls_number_reflns 21988
_refine_ls_number_restraints 483
_refine_ls_restrained_S_all 0.989
_refine_ls_R_factor_all 0.1667
_refine_ls_R_factor_gt 0.0598
_refine_ls_shift/su_max 0.001
_refine_ls_shift/su_mean 0.000
_refine_ls_structure_factor_coef Fsqd
_refine_ls_weighting_details 'w=1/[\s^2^(Fo^2^)+(0.0770P)^2^] where P=(Fo^2^+2Fc^2^)/3'
_refine_ls_weighting_scheme calc
_refine_ls_wR_factor_gt 0.1359
_refine_ls_wR_factor_ref 0.1764
_reflns_Friedel_coverage 0.000
_reflns_number_gt 8858
_reflns_number_total 21988
_reflns_threshold_expression 'I > 2\s(I)'
_cod_data_source_file d3dt02147e2.cif
_cod_data_source_block msk50fp
_cod_original_sg_symbol_H-M 'I 2/c'
_cod_database_code 7713748
_shelxl_version_number 2013-4
_shelx_space_group_comment
;
The symmetry employed for this shelxl refinement is uniquely defined
by the following loop, which should always be used as a source of
symmetry information in preference to the above space-group names.
They are only intended as comments.
;
_shelx_estimated_absorpt_t_max 0.823
_shelx_estimated_absorpt_t_min 0.797
_olex2_refinement_description
;
1. Fixed Uiso
 At 1.2 times of:
  All C(H) groups
2. Restrained distances
 F7-C44 \\sim F7A-C44
 with sigma of 0.02
 F8-C44 \\sim F8A-C44
 with sigma of 0.02
 F9-C44 \\sim F9A-C44
 with sigma of 0.02
 F7-F8 \\sim F7-F9 \\sim F8-F9 \\sim F7A-F8A \\sim F7A-F9A \\sim F8A-F9A
 with sigma of 0.04
 F4-C34 \\sim F4A-C34
 with sigma of 0.02
 F5-C34 \\sim F5A-C34
 with sigma of 0.02
 F6-C34 \\sim F6A-C34
 with sigma of 0.02
 F4-F5 \\sim F4-F6 \\sim F5-F6 \\sim F4A-F5A \\sim F4A-F6A \\sim F5A-F6A
 with sigma of 0.04
 F1-F2 \\sim F1A-F2A \\sim F1-F3 \\sim F1A-F3A \\sim F2-F3 \\sim F2A-F3A
 with sigma of 0.04
 C6-C7 \\sim C6A-C7A
 with sigma of 0.02
 C6-C5 \\sim C6A-C5
 with sigma of 0.02
 C8-C7 \\sim C8A-C7A
 with sigma of 0.02
 C8-C9 \\sim C8A-C9A
 with sigma of 0.02
 C54-C9 \\sim C54A-C9A
 with sigma of 0.02
 C54-C5 \\sim C54A-C5
 with sigma of 0.02
 C6-C8 \\sim C6A-C8A
 with sigma of 0.04
 C8-C54 \\sim C8A-C54A
 with sigma of 0.04
 C7-C9 \\sim C7A-C9A
 with sigma of 0.04
 C7-C5 \\sim C7A-C5
 with sigma of 0.04
 C9-C5 \\sim C9A-C5
 with sigma of 0.04
 C37-C38 \\sim C37-C38A
 with sigma of 0.02
 C38-C39 \\sim C38A-C39A
 with sigma of 0.02
 C38-C43 \\sim C38A-C43A
 with sigma of 0.02
 C39-C40 \\sim C39A-C40A
 with sigma of 0.02
 C40-C41 \\sim C40A-C41A
 with sigma of 0.02
 C41-C42 \\sim C41A-C42A
 with sigma of 0.02
 C42-C43 \\sim C42A-C43A
 with sigma of 0.02
 C37-C39 \\sim C37-C39A
 with sigma of 0.04
 C37-C43 \\sim C37-C43A
 with sigma of 0.04
 C38-C40 \\sim C38A-C40A
 with sigma of 0.04
 C38-C42 \\sim C38A-C42A
 with sigma of 0.04
 C39-C41 \\sim C39A-C41A
 with sigma of 0.04
 C39-C43 \\sim C39A-C43A
 with sigma of 0.04
 C40-C42 \\sim C40A-C42A
 with sigma of 0.04
 C41-C43 \\sim C41A-C43A
 with sigma of 0.04
3. Restrained planarity
 C5, C6, C7, C8, C9, C54
 with sigma of 0.1
 C38, C39, C40, C41, C42, C43
 with sigma of 0.1
 C38A, C39A, C40A, C41A, C42A, C43A
 with sigma of 0.1
4. Rigid bond restraints
 F1, F2, F3, F4, F5, F6, F7, F8, F9, F7A, F8A, F9A, F6A, F4A, F5A, F3A, F2A, F1A
 with sigma for 1-2 distances of 0.01 and sigma for 1-3 distances of 0.01
 C39, C40, C41, C42, C43, C38
 with sigma for 1-2 distances of 0.01 and sigma for 1-3 distances of 0.01
 C5, C6, C7, C8, C9, C54
 with sigma for 1-2 distances of 0.01 and sigma for 1-3 distances of 0.01
 C6A, C7A, C8A, C9A, C54A
 with sigma for 1-2 distances of 0.01 and sigma for 1-3 distances of 0.01
 C38A, C39A, C40A, C41A, C42A, C43A
 with sigma for 1-2 distances of 0.01 and sigma for 1-3 distances of 0.01
5. Uiso/Uaniso restraints and constraints
F1 \\sim F2 \\sim F3 \\sim F4 \\sim F5 \\sim F6 \\sim F7 \\sim F8 \\sim F9
\\sim F7A \\sim F8A \\sim F9A \\sim F6A \\sim F4A \\sim F5A \\sim F3A \\sim F2A
\\sim F1A: within 2A with sigma of 0.04 and sigma for terminal atoms of 0.08
within 2A
C39 \\sim C40 \\sim C41 \\sim C42 \\sim C43 \\sim C38: within 2A with sigma of
0.04 and sigma for terminal atoms of 0.08 within 2A
C5 \\sim C6 \\sim C7 \\sim C8 \\sim C9 \\sim C54: within 2A with sigma of 0.04
and sigma for terminal atoms of 0.08 within 2A
C6A \\sim C7A \\sim C8A \\sim C9A \\sim C54A: within 2A with sigma of 0.04 and
sigma for terminal atoms of 0.08 within 2A
C38 \\sim C39 \\sim C40 \\sim C41 \\sim C42 \\sim C43: within 2A with sigma of
0.04 and sigma for terminal atoms of 0.08 within 2A
6. Rigid body (RIGU) restrains
 C44, F8, C44, F9, C44, F7
 with sigma for 1-2 distances of 0.004 and sigma for 1-3 distances of 0.004
 C44, F8A, C44, F9A, C44, F7A
 with sigma for 1-2 distances of 0.004 and sigma for 1-3 distances of 0.004
 C34, F4, C34, F5, C34, F6
 with sigma for 1-2 distances of 0.004 and sigma for 1-3 distances of 0.004
 C34, F4A, C34, F5A, C34, F6A
 with sigma for 1-2 distances of 0.004 and sigma for 1-3 distances of 0.004
 C1, F1, C1, F2, C1, F3
 with sigma for 1-2 distances of 0.004 and sigma for 1-3 distances of 0.004
 C1, F1A, C1, F2A, C1, F3A
 with sigma for 1-2 distances of 0.004 and sigma for 1-3 distances of 0.004
 C6, C8, C7, C54, C9
 with sigma for 1-2 distances of 0.004 and sigma for 1-3 distances of 0.004
 C6A, C8A, C7A, C54A, C9A
 with sigma for 1-2 distances of 0.004 and sigma for 1-3 distances of 0.004
7. Others
 Sof(F6A)=Sof(F4A)=Sof(F5A)=1-FVAR(1)
 Sof(F4)=Sof(F5)=Sof(F6)=FVAR(1)
 Sof(F3A)=Sof(F2A)=Sof(F1A)=1-FVAR(2)
 Sof(F1)=Sof(F2)=Sof(F3)=FVAR(2)
 Sof(F7A)=Sof(F8A)=Sof(F9A)=1-FVAR(3)
 Sof(F7)=Sof(F8)=Sof(F9)=FVAR(3)
 Sof(C54A)=Sof(H54A)=Sof(C9A)=Sof(H9A)=Sof(C8A)=Sof(H8A)=Sof(C7A)=Sof(H7A)=
 Sof(C6A)=Sof(H6A)=1-FVAR(4)
 Sof(C6)=Sof(H6)=Sof(C8)=Sof(H8)=Sof(C7)=Sof(H7)=Sof(C54)=Sof(H54)=Sof(C9)=
 Sof(H9)=FVAR(4)
 Sof(C38A)=Sof(C39A)=Sof(H39A)=Sof(C40A)=Sof(H40A)=Sof(C41A)=Sof(H41A)=
 Sof(C42A)=Sof(H42A)=Sof(C43A)=Sof(H43A)=1-FVAR(5)
 Sof(C38)=Sof(C39)=Sof(H39)=Sof(C40)=Sof(H40)=Sof(C41)=Sof(H41)=Sof(C42)=
 Sof(H42)=Sof(C43)=Sof(H43)=FVAR(5)
8.a Aromatic/amide H refined with riding coordinates:
 C3(H3), C10(H10), C11(H11), C16(H16), C17(H17), C18(H18), C19(H19), C20(H20),
 C21(H21), C22(H22), C25(H25), C26(H26), C29(H29), C30(H30), C31(H31), C32(H32),
  C33(H33), C36(H36), C39(H39), C40(H40), C41(H41), C42(H42), C43(H43),
 C46(H46), C49(H49), C50(H50), C51(H51), C52(H52), C53(H53), C6(H6), C8(H8),
 C7(H7), C54(H54), C9(H9), C54A(H54A), C9A(H9A), C8A(H8A), C7A(H7A), C6A(H6A),
 C39A(H39A), C40A(H40A), C41A(H41A), C42A(H42A), C43A(H43A)
;
_smtbx_masks_void_probe_radius 1.2
_smtbx_masks_void_truncation_radius 1.2
_olex2_exptl_crystal_mounting_method 'on a glass fibre with glue'
_olex2_submission_original_sample_id msk50
_olex2_submission_special_instructions 'No special instructions were received'

loop_
_space_group_symop_operation_xyz
'x, y, z'
'-x, y, -z+1/2'
'x+1/2, y+1/2, z+1/2'
'-x+1/2, y+1/2, -z+1'
'-x, -y, -z'
'x, -y, z-1/2'
'-x+1/2, -y+1/2, -z+1/2'
'x+1/2, -y+1/2, z'

loop_
_atom_site_label
_atom_site_type_symbol
_atom_site_fract_x
_atom_site_fract_y
_atom_site_fract_z
_atom_site_U_iso_or_equiv
_atom_site_adp_type
_atom_site_occupancy
_atom_site_site_symmetry_order
_atom_site_calc_flag
_atom_site_refinement_flags_posn
_atom_site_refinement_flags_adp
_atom_site_refinement_flags_occupancy
_atom_site_disorder_assembly
_atom_site_disorder_group
Eu1 Eu 0.32741(2) 0.12679(2) 0.11828(2) 0.05142(9) Uani 1 1 d . . . . .
F1 F 0.5007(3) -0.1513(6) 0.10398(18) 0.146(3) Uani 0.836(8) 1 d D U P A 1
F2 F 0.4287(3) -0.1767(5) 0.06745(19) 0.124(2) Uani 0.836(8) 1 d D U P A 1
F3 F 0.4790(2) -0.0520(4) 0.06119(17) 0.124(2) Uani 0.836(8) 1 d D U P A 1
F4 F 0.4144(7) 0.1559(8) -0.0090(3) 0.122(4) Uani 0.516(15) 1 d D U P B 1
F5 F 0.4904(3) 0.2330(13) 0.0029(3) 0.124(4) Uani 0.516(15) 1 d D U P B 1
F6 F 0.4112(7) 0.3044(9) 0.0000(4) 0.132(4) Uani 0.516(15) 1 d D U P B 1
F7 F 0.2567(6) 0.3601(13) 0.2325(4) 0.139(5) Uani 0.488(14) 1 d D U P C 1
F8 F 0.3444(5) 0.3428(11) 0.2258(4) 0.122(4) Uani 0.488(14) 1 d D U P C 1
F9 F 0.3050(8) 0.4641(7) 0.2027(3) 0.135(5) Uani 0.488(14) 1 d D U P C 1
O1 O 0.34761(12) 0.0311(2) 0.17310(9) 0.0627(8) Uani 1 1 d . . . . .
O2 O 0.38022(13) -0.0069(2) 0.09741(9) 0.0658(8) Uani 1 1 d . . . . .
O3 O 0.41845(13) 0.1815(3) 0.13585(9) 0.0676(9) Uani 1 1 d . . . . .
O4 O 0.37251(13) 0.1893(3) 0.06265(9) 0.0650(8) Uani 1 1 d . . . . .
O5 O 0.26131(14) 0.2445(2) 0.09695(10) 0.0685(9) Uani 1 1 d . . . . .
O6 O 0.30950(14) 0.2374(2) 0.16870(10) 0.0694(9) Uani 1 1 d . . . . .
N1 N 0.23136(15) 0.0518(3) 0.13928(11) 0.0602(9) Uani 1 1 d . . . . .
N2 N 0.26416(14) 0.0527(3) 0.06478(11) 0.0567(9) Uani 1 1 d . . . . .
C1 C 0.4573(3) -0.1114(6) 0.0878(2) 0.0976(18) Uani 1 1 d . U . . .
C2 C 0.4159(2) -0.0581(4) 0.11443(15) 0.0712(14) Uani 1 1 d . . . . .
C3 C 0.4226(3) -0.0703(5) 0.15376(16) 0.092(2) Uani 1 1 d . . . . .
H3 H 0.4529 -0.1078 0.1624 0.110 Uiso 1 1 calc R U . . .
C4 C 0.3860(2) -0.0290(4) 0.18155(16) 0.0746(14) Uani 1 1 d . . . . .
C10 C 0.2160(2) 0.0441(4) 0.17611(14) 0.0735(14) Uani 1 1 d . . . . .
H10 H 0.2427 0.0595 0.1950 0.088 Uiso 1 1 calc R U . . .
C11 C 0.1618(2) 0.0139(4) 0.18790(15) 0.0760(14) Uani 1 1 d . . . . .
H11 H 0.1537 0.0076 0.2140 0.091 Uiso 1 1 calc R U . . .
C12 C 0.1204(2) -0.0065(4) 0.16083(14) 0.0667(12) Uani 1 1 d . . . . .
C13 C 0.13452(18) 0.0053(4) 0.12165(13) 0.0591(11) Uani 1 1 d . . . . .
C14 C 0.19096(17) 0.0309(4) 0.11213(13) 0.0568(11) Uani 1 1 d . . . . .
C15 C 0.0622(2) -0.0348(5) 0.17368(15) 0.0761(15) Uani 1 1 d . . . . .
C16 C 0.0370(3) -0.1233(6) 0.1621(3) 0.121(3) Uani 1 1 d . . . . .
H16 H 0.0561 -0.1655 0.1457 0.145 Uiso 1 1 calc R U . . .
C17 C -0.0158(4) -0.1447(8) 0.1756(4) 0.165(5) Uani 1 1 d . . . . .
H17 H -0.0313 -0.2048 0.1698 0.198 Uiso 1 1 calc R U . . .
C18 C -0.0468(3) -0.0833(10) 0.1971(3) 0.142(4) Uani 1 1 d . . . . .
H18 H -0.0813 -0.1018 0.2081 0.171 Uiso 1 1 calc R U . . .
C19 C -0.0270(3) 0.0008(9) 0.2015(3) 0.140(3) Uani 1 1 d . . . . .
H19 H -0.0505 0.0470 0.2128 0.168 Uiso 1 1 calc R U . . .
C20 C 0.0276(3) 0.0286(7) 0.1907(2) 0.114(3) Uani 1 1 d . . . . .
H20 H 0.0400 0.0914 0.1954 0.136 Uiso 1 1 calc R U . . .
C21 C 0.09512(19) -0.0095(4) 0.09100(14) 0.0700(14) Uani 1 1 d . . . . .
H21 H 0.0576 -0.0256 0.0969 0.084 Uiso 1 1 calc R U . . .
C22 C 0.11016(19) -0.0011(4) 0.05413(15) 0.0697(13) Uani 1 1 d . . . . .
H22 H 0.0826 -0.0099 0.0351 0.084 Uiso 1 1 calc R U . . .
C23 C 0.16769(17) 0.0211(3) 0.04288(13) 0.0557(10) Uani 1 1 d . . . . .
C24 C 0.20798(17) 0.0358(3) 0.07228(13) 0.0547(10) Uani 1 1 d . . . . .
C25 C 0.28032(19) 0.0507(4) 0.02879(13) 0.0644(12) Uani 1 1 d . . . . .
H25 H 0.3189 0.0592 0.0235 0.077 Uiso 1 1 calc R U . . .
C26 C 0.2430(2) 0.0365(4) -0.00235(14) 0.0691(14) Uani 1 1 d . . . . .
H26 H 0.2570 0.0353 -0.0274 0.083 Uiso 1 1 calc R U . . .
C27 C 0.18571(19) 0.0242(4) 0.00431(13) 0.0602(11) Uani 1 1 d . . . . .
C28 C 0.14604(19) 0.0159(4) -0.02905(14) 0.0626(12) Uani 1 1 d . . . . .
C29 C 0.1001(2) 0.0786(4) -0.03313(17) 0.0783(15) Uani 1 1 d . . . . .
H29 H 0.0930 0.1253 -0.0145 0.094 Uiso 1 1 calc R U . . .
C30 C 0.0647(3) 0.0712(5) -0.06517(19) 0.0940(19) Uani 1 1 d . . . . .
H30 H 0.0347 0.1144 -0.0684 0.113 Uiso 1 1 calc R U . . .
C31 C 0.0741(3) 0.0001(5) -0.09205(17) 0.0869(17) Uani 1 1 d . . . . .
H31 H 0.0499 -0.0052 -0.1133 0.104 Uiso 1 1 calc R U . . .
C32 C 0.1181(2) -0.0624(5) -0.08798(15) 0.0790(15) Uani 1 1 d . . . . .
H32 H 0.1242 -0.1099 -0.1065 0.095 Uiso 1 1 calc R U . . .
C33 C 0.1538(2) -0.0558(4) -0.05660(13) 0.0701(13) Uani 1 1 d . . . . .
H33 H 0.1836 -0.0997 -0.0538 0.084 Uiso 1 1 calc R U . . .
C34 C 0.4352(3) 0.2272(6) 0.01213(18) 0.0905(16) Uani 1 1 d D U . . .
C35 C 0.4238(2) 0.2079(4) 0.05512(14) 0.0647(12) Uani 1 1 d . . . . .
C36 C 0.4696(2) 0.2147(4) 0.08005(15) 0.0725(14) Uani 1 1 d . . . . .
H36 H 0.5054 0.2285 0.0698 0.087 Uiso 1 1 calc R U . . .
C37 C 0.46490(18) 0.2017(3) 0.11982(14) 0.0588(11) Uani 1 1 d D . . . .
C38 C 0.5160(7) 0.208(3) 0.1455(5) 0.071(5) Uani 0.48(5) 1 d D U P D 1
C39 C 0.5658(8) 0.254(2) 0.1339(8) 0.067(5) Uani 0.48(5) 1 d D U P D 1
H39 H 0.5685 0.2784 0.1091 0.080 Uiso 0.48(5) 1 calc R U P D 1
C40 C 0.6114(9) 0.263(2) 0.1590(9) 0.084(6) Uani 0.48(5) 1 d D U P D 1
H40 H 0.6445 0.2941 0.1513 0.100 Uiso 0.48(5) 1 calc R U P D 1
C41 C 0.6073(8) 0.225(3) 0.1954(8) 0.102(7) Uani 0.48(5) 1 d D U P D 1
H41 H 0.6376 0.2321 0.2125 0.122 Uiso 0.48(5) 1 calc R U P D 1
C42 C 0.5578(9) 0.176(3) 0.2073(6) 0.101(6) Uani 0.48(5) 1 d D U P D 1
H42 H 0.5561 0.1474 0.2315 0.121 Uiso 0.48(5) 1 calc R U P D 1
C43 C 0.5122(8) 0.172(3) 0.1826(5) 0.083(6) Uani 0.48(5) 1 d D U P D 1
H43 H 0.4781 0.1453 0.1910 0.099 Uiso 0.48(5) 1 calc R U P D 1
C44 C 0.2965(3) 0.3713(5) 0.20849(19) 0.0883(15) Uani 1 1 d D U . . .
C45 C 0.28562(19) 0.3179(4) 0.17049(14) 0.0651(12) Uani 1 1 d . . . . .
C46 C 0.2509(2) 0.3622(4) 0.14413(15) 0.0653(12) Uani 1 1 d . . . . .
H46 H 0.2356 0.4222 0.1501 0.078 Uiso 1 1 calc R U . . .
C47 C 0.23776(18) 0.3205(3) 0.10856(13) 0.0570(10) Uani 1 1 d . . . . .
C48 C 0.19312(19) 0.3618(4) 0.08226(15) 0.0631(12) Uani 1 1 d . . . . .
C49 C 0.1632(3) 0.4436(5) 0.09144(18) 0.0895(18) Uani 1 1 d . . . . .
H49 H 0.1710 0.4758 0.1144 0.107 Uiso 1 1 calc R U . . .
C50 C 0.1210(3) 0.4791(6) 0.0666(2) 0.106(2) Uani 1 1 d . . . . .
H50 H 0.1015 0.5356 0.0727 0.127 Uiso 1 1 calc R U . . .
C51 C 0.1089(3) 0.4310(6) 0.0340(2) 0.108(2) Uani 1 1 d . . . . .
H51 H 0.0796 0.4527 0.0181 0.130 Uiso 1 1 calc R U . . .
C52 C 0.1386(3) 0.3514(5) 0.0241(2) 0.107(2) Uani 1 1 d . . . . .
H52 H 0.1309 0.3194 0.0011 0.129 Uiso 1 1 calc R U . . .
C53 C 0.1809(3) 0.3180(5) 0.04891(17) 0.0892(18) Uani 1 1 d . . . . .
H53 H 0.2014 0.2632 0.0420 0.107 Uiso 1 1 calc R U . . .
F7A F 0.2634(6) 0.4417(10) 0.2168(3) 0.129(4) Uani 0.512(14) 1 d D U P C 2
F8A F 0.2873(7) 0.3110(8) 0.2392(2) 0.130(4) Uani 0.512(14) 1 d D U P C 2
F9A F 0.3483(4) 0.3965(12) 0.2120(4) 0.132(4) Uani 0.512(14) 1 d D U P C 2
F6A F 0.3875(5) 0.2558(13) -0.0055(4) 0.131(4) Uani 0.484(15) 1 d D U P B 2
F4A F 0.4538(8) 0.1501(9) -0.0038(4) 0.144(5) Uani 0.484(15) 1 d D U P B 2
F5A F 0.4684(7) 0.3026(11) 0.0062(3) 0.132(5) Uani 0.484(15) 1 d D U P B 2
F3A F 0.5074(11) -0.081(2) 0.0965(10) 0.119(7) Uani 0.164(8) 1 d D U P A 2
F2A F 0.4420(14) -0.121(3) 0.0556(8) 0.120(8) Uani 0.164(8) 1 d D U P A 2
F1A F 0.4623(12) -0.2097(17) 0.1042(7) 0.107(6) Uani 0.164(8) 1 d D U P A 2
C6 C 0.3746(7) 0.0011(12) 0.2508(3) 0.101(6) Uani 0.581(14) 1 d D U P E 1
H6 H 0.3616 0.0627 0.2447 0.121 Uiso 0.581(14) 1 calc R U P E 1
C8 C 0.3950(11) -0.1131(17) 0.2996(4) 0.144(8) Uani 0.581(14) 1 d D U P E 1
H8 H 0.3994 -0.1280 0.3256 0.173 Uiso 0.581(14) 1 calc R U P E 1
C7 C 0.3767(10) -0.0286(17) 0.2897(4) 0.150(9) Uani 0.581(14) 1 d D U P E 1
H7 H 0.3645 0.0138 0.3087 0.180 Uiso 0.581(14) 1 calc R U P E 1
C54 C 0.4016(8) -0.1554(9) 0.2335(3) 0.124(6) Uani 0.581(14) 1 d D U P E 1
H54 H 0.4045 -0.2026 0.2145 0.149 Uiso 0.581(14) 1 calc R U P E 1
C9 C 0.4078(8) -0.1797(12) 0.2727(4) 0.143(7) Uani 0.581(14) 1 d D U P E 1
H9 H 0.4205 -0.2408 0.2799 0.172 Uiso 0.581(14) 1 calc R U P E 1
C5 C 0.3907(3) -0.0569(5) 0.22322(17) 0.0953(19) Uani 1 1 d D U . . .
C54A C 0.4465(7) -0.079(2) 0.2382(4) 0.163(12) Uani 0.419(14) 1 d D U P E 2
H54A H 0.4776 -0.0836 0.2217 0.196 Uiso 0.419(14) 1 calc R U P E 2
C9A C 0.4534(9) -0.093(3) 0.2777(5) 0.187(12) Uani 0.419(14) 1 d D U P E 2
H9A H 0.4892 -0.1075 0.2878 0.224 Uiso 0.419(14) 1 calc R U P E 2
C8A C 0.4079(14) -0.087(4) 0.3013(6) 0.178(12) Uani 0.419(14) 1 d D U P E 2
H8A H 0.4081 -0.1138 0.3258 0.213 Uiso 0.419(14) 1 calc R U P E 2
C7A C 0.3638(14) -0.040(3) 0.2880(5) 0.168(11) Uani 0.419(14) 1 d D U P E 2
H7A H 0.3377 -0.0155 0.3056 0.202 Uiso 0.419(14) 1 calc R U P E 2
C6A C 0.3536(9) -0.026(2) 0.2485(5) 0.116(10) Uani 0.419(14) 1 d D U P E 2
H6A H 0.3207 0.0057 0.2403 0.140 Uiso 0.419(14) 1 calc R U P E 2
C38A C 0.5135(7) 0.219(2) 0.1465(5) 0.063(5) Uani 0.52(5) 1 d D U P D 2
C39A C 0.5686(6) 0.230(2) 0.1321(7) 0.074(6) Uani 0.52(5) 1 d D U P D 2
H39A H 0.5748 0.2310 0.1056 0.089 Uiso 0.52(5) 1 calc R U P D 2
C40A C 0.6141(6) 0.239(3) 0.1574(8) 0.091(8) Uani 0.52(5) 1 d D U P D 2
H40A H 0.6510 0.2472 0.1481 0.109 Uiso 0.52(5) 1 calc R U P D 2
C41A C 0.6043(10) 0.237(3) 0.1963(8) 0.140(14) Uani 0.52(5) 1 d D U P D 2
H41A H 0.6351 0.2405 0.2132 0.168 Uiso 0.52(5) 1 calc R U P D 2
C42A C 0.5489(10) 0.228(3) 0.2114(5) 0.106(8) Uani 0.52(5) 1 d D U P D 2
H42A H 0.5420 0.2330 0.2378 0.127 Uiso 0.52(5) 1 calc R U P D 2
C43A C 0.5055(9) 0.212(2) 0.1856(5) 0.089(7) Uani 0.52(5) 1 d D U P D 2
H43A H 0.4695 0.1960 0.1949 0.107 Uiso 0.52(5) 1 calc R U P D 2

loop_
_atom_site_aniso_label
_atom_site_aniso_U_11
_atom_site_aniso_U_22
_atom_site_aniso_U_33
_atom_site_aniso_U_23
_atom_site_aniso_U_13
_atom_site_aniso_U_12
Eu1 0.04373(11) 0.06422(15) 0.04628(13) -0.00362(11) -0.00959(7) 0.00530(10)
F1 0.130(5) 0.191(8) 0.118(4) -0.014(5) 0.004(4) 0.097(5)
F2 0.137(4) 0.109(4) 0.125(5) -0.051(4) 0.024(3) 0.007(3)
F3 0.109(4) 0.145(5) 0.119(4) -0.001(3) 0.046(3) 0.025(3)
F4 0.161(9) 0.142(7) 0.062(5) -0.018(4) -0.008(6) -0.030(6)
F5 0.096(5) 0.208(12) 0.068(5) 0.003(7) 0.016(4) -0.013(5)
F6 0.180(10) 0.137(7) 0.080(7) 0.030(6) 0.019(7) 0.016(7)
F7 0.141(7) 0.176(12) 0.100(8) -0.032(7) 0.018(6) -0.002(7)
F8 0.135(7) 0.134(9) 0.097(8) -0.035(6) -0.060(6) 0.022(6)
F9 0.210(12) 0.095(5) 0.100(7) -0.026(4) -0.044(8) -0.022(6)
O1 0.0559(17) 0.078(2) 0.0542(18) 0.0087(16) -0.0035(14) 0.0149(16)
O2 0.0626(18) 0.076(2) 0.059(2) -0.0098(16) -0.0069(15) 0.0178(16)
O3 0.0523(16) 0.094(2) 0.0561(19) -0.0012(18) -0.0097(14) -0.0130(17)
O4 0.0582(18) 0.084(2) 0.0524(18) 0.0011(17) -0.0088(14) -0.0077(17)
O5 0.070(2) 0.077(2) 0.058(2) -0.0052(17) -0.0164(16) 0.0205(18)
O6 0.076(2) 0.075(2) 0.058(2) -0.0148(17) -0.0130(16) 0.0230(18)
N1 0.0502(19) 0.085(3) 0.045(2) -0.0050(19) -0.0076(15) 0.0026(19)
N2 0.0458(17) 0.072(2) 0.052(2) -0.0090(18) -0.0018(15) 0.0000(17)
C1 0.093(4) 0.108(4) 0.091(4) -0.017(3) 0.003(3) 0.030(3)
C2 0.066(3) 0.080(3) 0.068(3) -0.013(3) -0.006(2) 0.020(3)
C3 0.102(4) 0.113(5) 0.060(3) -0.005(3) -0.012(3) 0.063(4)
C4 0.076(3) 0.083(4) 0.064(3) 0.001(3) -0.016(3) 0.019(3)
C10 0.060(3) 0.116(4) 0.044(3) -0.010(3) -0.002(2) -0.007(3)
C11 0.074(3) 0.102(4) 0.052(3) -0.003(3) 0.007(2) -0.005(3)
C12 0.059(3) 0.086(3) 0.056(3) -0.001(3) -0.001(2) -0.005(3)
C13 0.051(2) 0.074(3) 0.053(3) -0.009(2) -0.0027(18) 0.002(2)
C14 0.046(2) 0.074(3) 0.051(2) -0.003(2) -0.0027(18) 0.001(2)
C15 0.062(3) 0.108(4) 0.059(3) 0.001(3) 0.007(2) -0.019(3)
C16 0.098(5) 0.109(6) 0.154(8) 0.033(5) 0.018(5) -0.015(4)
C17 0.111(7) 0.142(8) 0.242(14) 0.058(8) -0.005(8) -0.050(6)
C18 0.074(5) 0.221(12) 0.132(8) 0.014(8) 0.030(5) -0.034(6)
C19 0.072(4) 0.203(10) 0.144(8) -0.022(7) 0.015(5) -0.028(6)
C20 0.064(3) 0.164(7) 0.112(6) -0.009(5) 0.022(4) -0.014(4)
C21 0.048(2) 0.104(4) 0.059(3) -0.009(3) -0.002(2) -0.012(3)
C22 0.050(2) 0.098(4) 0.061(3) -0.010(3) -0.012(2) -0.012(2)
C23 0.047(2) 0.067(3) 0.053(3) -0.012(2) -0.0059(18) -0.002(2)
C24 0.0432(19) 0.070(3) 0.051(2) -0.013(2) -0.0054(17) 0.000(2)
C25 0.051(2) 0.092(3) 0.051(3) -0.020(2) -0.0016(19) -0.006(2)
C26 0.066(3) 0.098(4) 0.043(3) -0.015(2) -0.005(2) -0.009(3)
C27 0.055(2) 0.073(3) 0.052(3) -0.013(2) -0.0084(19) 0.002(2)
C28 0.057(2) 0.080(3) 0.051(3) -0.003(2) -0.012(2) -0.004(2)
C29 0.074(3) 0.077(3) 0.084(4) -0.019(3) -0.028(3) 0.010(3)
C30 0.083(4) 0.102(5) 0.096(5) -0.008(4) -0.035(3) 0.015(3)
C31 0.081(4) 0.119(5) 0.061(3) -0.005(3) -0.025(3) -0.008(4)
C32 0.076(3) 0.105(4) 0.056(3) -0.018(3) -0.010(3) -0.010(3)
C33 0.060(3) 0.102(4) 0.048(3) -0.013(3) -0.008(2) 0.004(3)
C34 0.091(4) 0.117(4) 0.063(3) -0.001(3) 0.002(3) -0.013(3)
C35 0.072(3) 0.064(3) 0.058(3) -0.004(2) -0.004(2) -0.008(2)
C36 0.053(2) 0.096(4) 0.069(3) -0.003(3) 0.003(2) -0.015(3)
C37 0.050(2) 0.065(3) 0.061(3) -0.008(2) -0.006(2) -0.003(2)
C38 0.057(9) 0.096(15) 0.060(8) -0.018(9) -0.006(8) 0.004(8)
C39 0.064(8) 0.048(9) 0.088(10) -0.023(7) 0.002(6) 0.005(6)
C40 0.075(10) 0.055(9) 0.121(14) -0.029(8) -0.021(8) 0.001(7)
C41 0.050(7) 0.135(17) 0.120(13) -0.018(12) -0.029(10) 0.010(9)
C42 0.079(8) 0.129(17) 0.094(10) 0.001(11) -0.044(7) -0.005(10)
C43 0.058(7) 0.118(17) 0.072(8) -0.001(9) -0.018(6) -0.013(9)
C44 0.095(3) 0.097(4) 0.073(3) -0.024(3) -0.017(3) 0.010(3)
C45 0.055(2) 0.082(3) 0.058(3) -0.016(3) -0.004(2) -0.005(2)
C46 0.065(3) 0.067(3) 0.064(3) -0.009(2) -0.011(2) 0.017(2)
C47 0.050(2) 0.065(3) 0.055(3) 0.002(2) 0.0003(19) 0.003(2)
C48 0.053(2) 0.070(3) 0.067(3) 0.007(2) -0.006(2) 0.007(2)
C49 0.090(4) 0.097(4) 0.081(4) 0.012(3) -0.004(3) 0.031(4)
C50 0.085(4) 0.124(6) 0.108(6) 0.018(5) -0.014(4) 0.049(4)
C51 0.087(4) 0.119(6) 0.119(6) 0.038(5) -0.036(4) 0.012(4)
C52 0.108(5) 0.102(5) 0.112(6) 0.012(4) -0.052(4) 0.001(4)
C53 0.094(4) 0.097(4) 0.076(4) 0.001(3) -0.036(3) 0.012(3)
F7A 0.159(8) 0.140(8) 0.086(7) -0.064(6) -0.030(6) 0.061(7)
F8A 0.195(10) 0.143(7) 0.051(4) -0.027(4) -0.018(5) 0.005(6)
F9A 0.114(5) 0.156(11) 0.126(10) -0.053(8) -0.024(5) -0.025(5)
F6A 0.118(6) 0.196(11) 0.079(6) 0.025(8) -0.010(5) -0.015(6)
F4A 0.185(12) 0.162(7) 0.086(8) -0.025(5) 0.027(9) 0.017(7)
F5A 0.146(9) 0.163(8) 0.088(6) 0.022(6) 0.016(7) -0.053(7)
F3A 0.095(8) 0.138(15) 0.124(17) -0.029(12) 0.014(8) 0.029(9)
F2A 0.121(16) 0.139(18) 0.098(8) -0.022(8) 0.002(9) 0.027(13)
F1A 0.104(14) 0.111(9) 0.106(12) -0.027(8) 0.031(10) 0.044(8)
C6 0.116(13) 0.121(8) 0.065(6) 0.017(5) 0.011(7) 0.047(10)
C8 0.19(2) 0.169(10) 0.072(6) 0.034(6) -0.005(8) 0.064(11)
C7 0.20(2) 0.176(11) 0.070(6) 0.032(6) 0.028(9) 0.076(12)
C54 0.171(14) 0.124(8) 0.076(6) 0.018(5) -0.015(7) 0.066(10)
C9 0.188(15) 0.162(10) 0.080(6) 0.034(6) -0.011(8) 0.068(10)
C5 0.109(5) 0.113(5) 0.063(3) 0.005(3) -0.011(3) 0.048(4)
C54A 0.072(10) 0.34(3) 0.075(8) 0.047(12) -0.006(7) 0.080(16)
C9A 0.109(11) 0.37(3) 0.076(8) 0.044(13) -0.008(7) 0.093(15)
C8A 0.119(11) 0.34(3) 0.070(9) 0.051(13) -0.005(7) 0.092(16)
C7A 0.106(10) 0.33(3) 0.065(9) 0.054(12) 0.013(7) 0.081(15)
C6A 0.066(10) 0.23(3) 0.058(8) 0.039(11) 0.005(6) 0.030(13)
C38A 0.047(7) 0.066(9) 0.078(9) 0.010(9) -0.012(7) -0.008(7)
C39A 0.049(6) 0.076(16) 0.096(10) -0.041(8) -0.004(5) -0.007(7)
C40A 0.038(6) 0.11(2) 0.125(12) -0.058(11) -0.008(6) 0.016(7)
C41A 0.087(10) 0.22(4) 0.117(12) 0.02(2) -0.033(11) -0.05(2)
C42A 0.100(11) 0.14(2) 0.076(8) 0.021(11) -0.024(7) -0.032(13)
C43A 0.068(8) 0.118(18) 0.082(9) 0.022(10) -0.017(6) -0.006(10)

loop_
_atom_type_symbol
_atom_type_description
_atom_type_scat_dispersion_real
_atom_type_scat_dispersion_imag
_atom_type_scat_source
C C 0.0033 0.0016 'International Tables Vol C Tables 4.2.6.8 and 6.1.1.4'
H H 0.0000 0.0000 'International Tables Vol C Tables 4.2.6.8 and 6.1.1.4'
Eu Eu -0.1578 3.6682 'International Tables Vol C Tables 4.2.6.8 and 6.1.1.4'
F F 0.0171 0.0103 'International Tables Vol C Tables 4.2.6.8 and 6.1.1.4'
N N 0.0061 0.0033 'International Tables Vol C Tables 4.2.6.8 and 6.1.1.4'
O O 0.0106 0.0060 'International Tables Vol C Tables 4.2.6.8 and 6.1.1.4'

loop_
_geom_angle_atom_site_label_1
_geom_angle_atom_site_label_2
_geom_angle_atom_site_label_3
_geom_angle
_geom_angle_site_symmetry_1
_geom_angle_site_symmetry_3
_geom_angle_publ_flag
O1 Eu1 O4 140.48(11) . . ?
O1 Eu1 O5 140.11(11) . . ?
O1 Eu1 N1 73.85(11) . . ?
O1 Eu1 N2 117.88(12) . . ?
O2 Eu1 O1 72.53(11) . . ?
O2 Eu1 O3 81.62(12) . . ?
O2 Eu1 O4 78.48(12) . . ?
O2 Eu1 O5 142.57(11) . . ?
O2 Eu1 O6 146.71(11) . . ?
O2 Eu1 N1 103.33(12) . . ?
O2 Eu1 N2 76.54(11) . . ?
O3 Eu1 O1 77.97(11) . . ?
O3 Eu1 O4 71.65(11) . . ?
O3 Eu1 O5 116.99(12) . . ?
O3 Eu1 O6 76.21(12) . . ?
O3 Eu1 N1 148.19(11) . . ?
O3 Eu1 N2 146.66(12) . . ?
O4 Eu1 O5 77.69(12) . . ?
O4 Eu1 N1 140.13(11) . . ?
O4 Eu1 N2 79.47(11) . . ?
O5 Eu1 N1 78.13(13) . . ?
O5 Eu1 N2 71.05(12) . . ?
O6 Eu1 O1 78.73(12) . . ?
O6 Eu1 O4 116.51(12) . . ?
O6 Eu1 O5 70.55(11) . . ?
O6 Eu1 N1 84.02(13) . . ?
O6 Eu1 N2 133.29(11) . . ?
N2 Eu1 N1 62.84(12) . . ?
C4 O1 Eu1 134.4(3) . . ?
C2 O2 Eu1 131.2(3) . . ?
C37 O3 Eu1 138.4(3) . . ?
C35 O4 Eu1 132.3(3) . . ?
C47 O5 Eu1 140.0(3) . . ?
C45 O6 Eu1 134.1(3) . . ?
C10 N1 Eu1 122.7(3) . . ?
C10 N1 C14 117.0(4) . . ?
C14 N1 Eu1 119.7(3) . . ?
C24 N2 Eu1 119.0(3) . . ?
C25 N2 Eu1 121.8(3) . . ?
C25 N2 C24 117.5(4) . . ?
F1 C1 F2 109.6(7) . . ?
F1 C1 F3 105.3(7) . . ?
F1 C1 C2 116.4(7) . . ?
F2 C1 F3 104.3(7) . . ?
F2 C1 C2 109.2(6) . . ?
F3 C1 C2 111.3(6) . . ?
F3A C1 C2 106.2(14) . . ?
F3A C1 F1A 98.0(16) . . ?
F2A C1 C2 115.8(17) . . ?
F2A C1 F3A 123(2) . . ?
F2A C1 F1A 106.4(18) . . ?
F1A C1 C2 105.2(10) . . ?
O2 C2 C1 114.5(5) . . ?
O2 C2 C3 127.7(5) . . ?
C3 C2 C1 117.8(5) . . ?
C2 C3 H3 118.1 . . ?
C2 C3 C4 123.8(5) . . ?
C4 C3 H3 118.1 . . ?
O1 C4 C3 122.9(5) . . ?
O1 C4 C5 116.4(5) . . ?
C3 C4 C5 120.6(5) . . ?
N1 C10 H10 118.3 . . ?
N1 C10 C11 123.5(5) . . ?
C11 C10 H10 118.3 . . ?
C10 C11 H11 120.0 . . ?
C12 C11 C10 120.0(5) . . ?
C12 C11 H11 120.0 . . ?
C11 C12 C13 117.9(5) . . ?
C11 C12 C15 119.6(5) . . ?
C13 C12 C15 122.4(4) . . ?
C12 C13 C14 118.5(4) . . ?
C12 C13 C21 123.4(4) . . ?
C14 C13 C21 118.1(4) . . ?
N1 C14 C13 122.9(4) . . ?
N1 C14 C24 117.2(4) . . ?
C13 C14 C24 119.9(4) . . ?
C16 C15 C12 121.6(6) . . ?
C20 C15 C12 121.2(6) . . ?
C20 C15 C16 116.1(6) . . ?
C15 C16 H16 121.0 . . ?
C17 C16 C15 118.1(9) . . ?
C17 C16 H16 121.0 . . ?
C16 C17 H17 118.4 . . ?
C18 C17 C16 123.2(10) . . ?
C18 C17 H17 118.4 . . ?
C17 C18 H18 121.6 . . ?
C19 C18 C17 116.8(8) . . ?
C19 C18 H18 121.6 . . ?
C18 C19 H19 117.9 . . ?
C18 C19 C20 124.2(10) . . ?
C20 C19 H19 117.9 . . ?
C15 C20 C19 119.9(8) . . ?
C15 C20 H20 120.1 . . ?
C19 C20 H20 120.1 . . ?
C13 C21 H21 118.9 . . ?
C22 C21 C13 122.1(4) . . ?
C22 C21 H21 118.9 . . ?
C21 C22 H22 119.0 . . ?
C21 C22 C23 122.0(4) . . ?
C23 C22 H22 119.0 . . ?
C24 C23 C22 117.7(4) . . ?
C24 C23 C27 118.9(4) . . ?
C27 C23 C22 123.3(4) . . ?
N2 C24 C14 117.4(4) . . ?
N2 C24 C23 122.4(4) . . ?
C23 C24 C14 120.1(4) . . ?
N2 C25 H25 118.1 . . ?
N2 C25 C26 123.9(4) . . ?
C26 C25 H25 118.1 . . ?
C25 C26 H26 120.1 . . ?
C27 C26 C25 119.8(4) . . ?
C27 C26 H26 120.1 . . ?
C23 C27 C28 123.3(4) . . ?
C26 C27 C23 117.4(4) . . ?
C26 C27 C28 119.3(4) . . ?
C29 C28 C27 120.9(5) . . ?
C33 C28 C27 120.4(4) . . ?
C33 C28 C29 118.6(4) . . ?
C28 C29 H29 120.1 . . ?
C30 C29 C28 119.8(5) . . ?
C30 C29 H29 120.1 . . ?
C29 C30 H30 120.0 . . ?
C31 C30 C29 119.9(6) . . ?
C31 C30 H30 120.0 . . ?
C30 C31 H31 119.6 . . ?
C32 C31 C30 120.7(5) . . ?
C32 C31 H31 119.6 . . ?
C31 C32 H32 119.9 . . ?
C31 C32 C33 120.2(5) . . ?
C33 C32 H32 119.9 . . ?
C28 C33 H33 119.7 . . ?
C32 C33 C28 120.7(5) . . ?
C32 C33 H33 119.7 . . ?
F4 C34 F5 105.6(9) . . ?
F4 C34 C35 110.0(7) . . ?
F5 C34 C35 114.5(7) . . ?
F6 C34 F4 106.3(9) . . ?
F6 C34 F5 107.2(9) . . ?
F6 C34 C35 112.7(8) . . ?
F6A C34 C35 110.2(8) . . ?
F4A C34 C35 109.5(9) . . ?
F4A C34 F6A 109.7(10) . . ?
F4A C34 F5A 113.1(10) . . ?
F5A C34 C35 113.1(7) . . ?
F5A C34 F6A 100.8(9) . . ?
O4 C35 C34 113.9(5) . . ?
O4 C35 C36 128.8(5) . . ?
C36 C35 C34 117.2(5) . . ?
C35 C36 H36 118.4 . . ?
C35 C36 C37 123.1(5) . . ?
C37 C36 H36 118.4 . . ?
O3 C37 C36 122.5(4) . . ?
O3 C37 C38 116.4(9) . . ?
O3 C37 C38A 115.2(8) . . ?
C36 C37 C38 121.1(9) . . ?
C36 C37 C38A 122.1(8) . . ?
C39 C38 C37 121.8(14) . . ?
C43 C38 C37 119.0(13) . . ?
C43 C38 C39 119.0(12) . . ?
C38 C39 H39 119.6 . . ?
C40 C39 C38 120.7(15) . . ?
C40 C39 H39 119.6 . . ?
C39 C40 H40 120.4 . . ?
C41 C40 C39 119.2(15) . . ?
C41 C40 H40 120.4 . . ?
C40 C41 H41 119.5 . . ?
C40 C41 C42 120.9(13) . . ?
C42 C41 H41 119.5 . . ?
C41 C42 H42 120.7 . . ?
C43 C42 C41 118.6(14) . . ?
C43 C42 H42 120.7 . . ?
C38 C43 H43 119.4 . . ?
C42 C43 C38 121.2(13) . . ?
C42 C43 H43 119.4 . . ?
F7 C44 F8 107.0(10) . . ?
F7 C44 F9 109.4(10) . . ?
F7 C44 C45 112.6(8) . . ?
F8 C44 C45 112.5(7) . . ?
F9 C44 F8 103.3(9) . . ?
F9 C44 C45 111.4(7) . . ?
F7A C44 C45 117.5(6) . . ?
F7A C44 F8A 101.1(9) . . ?
F8A C44 C45 110.3(6) . . ?
F9A C44 C45 112.0(8) . . ?
F9A C44 F7A 110.4(9) . . ?
F9A C44 F8A 104.2(9) . . ?
O6 C45 C44 113.6(5) . . ?
O6 C45 C46 129.3(5) . . ?
C46 C45 C44 117.1(5) . . ?
C45 C46 H46 118.8 . . ?
C45 C46 C47 122.3(4) . . ?
C47 C46 H46 118.8 . . ?
O5 C47 C46 122.2(4) . . ?
O5 C47 C48 115.6(4) . . ?
C46 C47 C48 122.1(4) . . ?
C49 C48 C47 122.1(5) . . ?
C53 C48 C47 120.0(5) . . ?
C53 C48 C49 117.9(5) . . ?
C48 C49 H49 119.7 . . ?
C48 C49 C50 120.7(6) . . ?
C50 C49 H49 119.7 . . ?
C49 C50 H50 120.3 . . ?
C51 C50 C49 119.4(7) . . ?
C51 C50 H50 120.3 . . ?
C50 C51 H51 119.6 . . ?
C50 C51 C52 120.8(6) . . ?
C52 C51 H51 119.6 . . ?
C51 C52 H52 120.5 . . ?
C51 C52 C53 118.9(7) . . ?
C53 C52 H52 120.5 . . ?
C48 C53 C52 122.3(6) . . ?
C48 C53 H53 118.9 . . ?
C52 C53 H53 118.9 . . ?
C7 C6 H6 119.7 . . ?
C5 C6 H6 119.7 . . ?
C5 C6 C7 120.6(13) . . ?
C7 C8 H8 119.7 . . ?
C7 C8 C9 120.6(13) . . ?
C9 C8 H8 119.7 . . ?
C6 C7 H7 119.0 . . ?
C8 C7 C6 122.1(14) . . ?
C8 C7 H7 119.0 . . ?
C9 C54 H54 120.5 . . ?
C9 C54 C5 119.1(11) . . ?
C5 C54 H54 120.5 . . ?
C8 C9 C54 118.8(12) . . ?
C8 C9 H9 120.6 . . ?
C54 C9 H9 120.6 . . ?
C6 C5 C4 121.7(8) . . ?
C6 C5 C54 117.2(10) . . ?
C54 C5 C4 119.8(7) . . ?
C54A C5 C4 117.9(8) . . ?
C6A C5 C4 120.8(10) . . ?
C6A C5 C54A 115.7(12) . . ?
C5 C54A H54A 120.4 . . ?
C9A C54A C5 119.2(13) . . ?
C9A C54A H54A 120.4 . . ?
C54A C9A H9A 120.2 . . ?
C8A C9A C54A 119.6(16) . . ?
C8A C9A H9A 120.2 . . ?
C9A C8A H8A 121.6 . . ?
C7A C8A C9A 116.9(19) . . ?
C7A C8A H8A 121.6 . . ?
C8A C7A H7A 118.4 . . ?
C8A C7A C6A 123.2(17) . . ?
C6A C7A H7A 118.4 . . ?
C5 C6A C7A 119.6(15) . . ?
C5 C6A H6A 120.2 . . ?
C7A C6A H6A 120.2 . . ?
C39A C38A C37 120.3(13) . . ?
C43A C38A C37 119.7(12) . . ?
C43A C38A C39A 119.4(11) . . ?
C38A C39A H39A 120.2 . . ?
C40A C39A C38A 119.6(13) . . ?
C40A C39A H39A 120.2 . . ?
C39A C40A H40A 120.3 . . ?
C41A C40A C39A 119.5(13) . . ?
C41A C40A H40A 120.3 . . ?
C40A C41A H41A 119.1 . . ?
C40A C41A C42A 121.8(14) . . ?
C42A C41A H41A 119.1 . . ?
C41A C42A H42A 121.4 . . ?
C43A C42A C41A 117.1(15) . . ?
C43A C42A H42A 121.4 . . ?
C38A C43A H43A 119.1 . . ?
C42A C43A C38A 121.9(13) . . ?
C42A C43A H43A 119.1 . . ?

loop_
_geom_bond_atom_site_label_1
_geom_bond_atom_site_label_2
_geom_bond_distance
_geom_bond_site_symmetry_2
_geom_bond_publ_flag
Eu1 O1 2.363(3) . ?
Eu1 O2 2.343(3) . ?
Eu1 O3 2.344(3) . ?
Eu1 O4 2.365(3) . ?
Eu1 O5 2.366(3) . ?
Eu1 O6 2.361(3) . ?
Eu1 N1 2.585(4) . ?
Eu1 N2 2.584(4) . ?
F1 C1 1.286(9) . ?
F2 C1 1.327(9) . ?
F3 C1 1.336(9) . ?
F4 C34 1.322(10) . ?
F5 C34 1.336(9) . ?
F6 C34 1.279(11) . ?
F7 C44 1.262(11) . ?
F8 C44 1.331(11) . ?
F9 C44 1.317(10) . ?
O1 C4 1.261(6) . ?
O2 C2 1.244(6) . ?
O3 C37 1.255(5) . ?
O4 C35 1.258(6) . ?
O5 C47 1.255(5) . ?
O6 C45 1.249(6) . ?
N1 C10 1.331(6) . ?
N1 C14 1.364(5) . ?
N2 C24 1.363(5) . ?
N2 C25 1.304(6) . ?
C1 C2 1.531(8) . ?
C1 F3A 1.29(3) . ?
C1 F2A 1.18(3) . ?
C1 F1A 1.48(2) . ?
C2 C3 1.382(7) . ?
C3 H3 0.9300 . ?
C3 C4 1.411(8) . ?
C4 C5 1.498(8) . ?
C10 H10 0.9300 . ?
C10 C11 1.400(7) . ?
C11 H11 0.9300 . ?
C11 C12 1.376(7) . ?
C12 C13 1.407(7) . ?
C12 C15 1.489(7) . ?
C13 C14 1.410(6) . ?
C13 C21 1.421(6) . ?
C14 C24 1.440(6) . ?
C15 C16 1.419(10) . ?
C15 C20 1.335(9) . ?
C16 H16 0.9300 . ?
C16 C17 1.357(11) . ?
C17 H17 0.9300 . ?
C17 C18 1.345(14) . ?
C18 H18 0.9300 . ?
C18 C19 1.263(13) . ?
C19 H19 0.9300 . ?
C19 C20 1.388(9) . ?
C20 H20 0.9300 . ?
C21 H21 0.9300 . ?
C21 C22 1.331(7) . ?
C22 H22 0.9300 . ?
C22 C23 1.438(6) . ?
C23 C24 1.402(5) . ?
C23 C27 1.403(6) . ?
C25 H25 0.9300 . ?
C25 C26 1.401(6) . ?
C26 H26 0.9300 . ?
C26 C27 1.374(6) . ?
C27 C28 1.486(6) . ?
C28 C29 1.392(7) . ?
C28 C33 1.389(7) . ?
C29 H29 0.9300 . ?
C29 C30 1.388(7) . ?
C30 H30 0.9300 . ?
C30 C31 1.374(9) . ?
C31 H31 0.9300 . ?
C31 C32 1.354(8) . ?
C32 H32 0.9300 . ?
C32 C33 1.375(6) . ?
C33 H33 0.9300 . ?
C34 C35 1.537(8) . ?
C34 F6A 1.334(11) . ?
C34 F4A 1.278(11) . ?
C34 F5A 1.319(10) . ?
C35 C36 1.381(7) . ?
C36 H36 0.9300 . ?
C36 C37 1.394(7) . ?
C37 C38 1.491(12) . ?
C37 C38A 1.487(10) . ?
C38 C39 1.390(14) . ?
C38 C43 1.377(14) . ?
C39 H39 0.9300 . ?
C39 C40 1.382(13) . ?
C40 H40 0.9300 . ?
C40 C41 1.367(17) . ?
C41 H41 0.9300 . ?
C41 C42 1.404(17) . ?
C42 H42 0.9300 . ?
C42 C43 1.371(13) . ?
C43 H43 0.9300 . ?
C44 C45 1.531(7) . ?
C44 F7A 1.280(9) . ?
C44 F8A 1.370(11) . ?
C44 F9A 1.269(11) . ?
C45 C46 1.367(7) . ?
C46 H46 0.9300 . ?
C46 C47 1.395(7) . ?
C47 C48 1.500(6) . ?
C48 C49 1.370(7) . ?
C48 C53 1.336(7) . ?
C49 H49 0.9300 . ?
C49 C50 1.398(8) . ?
C50 H50 0.9300 . ?
C50 C51 1.342(10) . ?
C51 H51 0.9300 . ?
C51 C52 1.349(10) . ?
C52 H52 0.9300 . ?
C52 C53 1.390(7) . ?
C53 H53 0.9300 . ?
C6 H6 0.9300 . ?
C6 C7 1.410(13) . ?
C6 C5 1.305(13) . ?
C8 H8 0.9300 . ?
C8 C7 1.294(19) . ?
C8 C9 1.35(2) . ?
C7 H7 0.9300 . ?
C54 H54 0.9300 . ?
C54 C9 1.408(14) . ?
C54 C5 1.433(12) . ?
C9 H9 0.9300 . ?
C5 C54A 1.439(12) . ?
C5 C6A 1.309(15) . ?
C54A H54A 0.9300 . ?
C54A C9A 1.394(16) . ?
C9A H9A 0.9300 . ?
C9A C8A 1.35(2) . ?
C8A H8A 0.9300 . ?
C8A C7A 1.30(2) . ?
C7A H7A 0.9300 . ?
C7A C6A 1.405(15) . ?
C6A H6A 0.9300 . ?
C38A C39A 1.394(13) . ?
C38A C43A 1.372(14) . ?
C39A H39A 0.9300 . ?
C39A C40A 1.386(12) . ?
C40A H40A 0.9300 . ?
C40A C41A 1.366(16) . ?
C41A H41A 0.9300 . ?
C41A C42A 1.407(17) . ?
C42A H42A 0.9300 . ?
C42A C43A 1.371(13) . ?
C43A H43A 0.9300 . ?

loop_
_geom_torsion_atom_site_label_1
_geom_torsion_atom_site_label_2
_geom_torsion_atom_site_label_3
_geom_torsion_atom_site_label_4
_geom_torsion
_geom_torsion_site_symmetry_1
_geom_torsion_site_symmetry_2
_geom_torsion_site_symmetry_3
_geom_torsion_site_symmetry_4
_geom_torsion_publ_flag
Eu1 O1 C4 C3 -14.7(9) . . . . ?
Eu1 O1 C4 C5 166.3(4) . . . . ?
Eu1 O2 C2 C1 -157.0(4) . . . . ?
Eu1 O2 C2 C3 21.7(9) . . . . ?
Eu1 O3 C37 C36 14.6(8) . . . . ?
Eu1 O3 C37 C38 -163.1(16) . . . . ?
Eu1 O3 C37 C38A -170.6(13) . . . . ?
Eu1 O4 C35 C34 167.4(4) . . . . ?
Eu1 O4 C35 C36 -13.7(8) . . . . ?
Eu1 O5 C47 C46 3.5(8) . . . . ?
Eu1 O5 C47 C48 -174.6(3) . . . . ?
Eu1 O6 C45 C44 -167.1(4) . . . . ?
Eu1 O6 C45 C46 14.7(8) . . . . ?
Eu1 N1 C10 C11 172.5(4) . . . . ?
Eu1 N1 C14 C13 -169.2(4) . . . . ?
Eu1 N1 C14 C24 10.9(6) . . . . ?
Eu1 N2 C24 C14 -19.3(5) . . . . ?
Eu1 N2 C24 C23 162.3(3) . . . . ?
Eu1 N2 C25 C26 -161.9(4) . . . . ?
F1 C1 C2 O2 168.3(8) . . . . ?
F1 C1 C2 C3 -10.6(11) . . . . ?
F2 C1 C2 O2 -66.9(8) . . . . ?
F2 C1 C2 C3 114.2(8) . . . . ?
F3 C1 C2 O2 47.7(8) . . . . ?
F3 C1 C2 C3 -131.2(7) . . . . ?
F4 C34 C35 O4 -51.9(11) . . . . ?
F4 C34 C35 C36 129.1(10) . . . . ?
F5 C34 C35 O4 -170.7(10) . . . . ?
F5 C34 C35 C36 10.3(12) . . . . ?
F6 C34 C35 O4 66.5(12) . . . . ?
F6 C34 C35 C36 -112.5(11) . . . . ?
F7 C44 C45 O6 -96.9(12) . . . . ?
F7 C44 C45 C46 81.6(12) . . . . ?
F8 C44 C45 O6 24.1(12) . . . . ?
F8 C44 C45 C46 -157.4(10) . . . . ?
F9 C44 C45 O6 139.6(11) . . . . ?
F9 C44 C45 C46 -41.9(12) . . . . ?
O1 C4 C5 C6 -26.9(13) . . . . ?
O1 C4 C5 C54 139.7(10) . . . . ?
O1 C4 C5 C54A -147.0(17) . . . . ?
O1 C4 C5 C6A 5.4(19) . . . . ?
O2 C2 C3 C4 4.2(11) . . . . ?
O3 C37 C38 C39 -162.4(19) . . . . ?
O3 C37 C38 C43 13(3) . . . . ?
O3 C37 C38A C39A 171.6(18) . . . . ?
O3 C37 C38A C43A 1(3) . . . . ?
O4 C35 C36 C37 -0.7(9) . . . . ?
O5 C47 C48 C49 178.9(5) . . . . ?
O5 C47 C48 C53 -0.2(7) . . . . ?
O6 C45 C46 C47 -1.6(9) . . . . ?
N1 C10 C11 C12 -2.2(9) . . . . ?
N1 C14 C24 N2 5.6(7) . . . . ?
N1 C14 C24 C23 -176.0(4) . . . . ?
N2 C25 C26 C27 0.4(9) . . . . ?
C1 C2 C3 C4 -177.1(7) . . . . ?
C2 C3 C4 O1 -7.9(11) . . . . ?
C2 C3 C4 C5 171.0(6) . . . . ?
C3 C4 C5 C6 154.1(11) . . . . ?
C3 C4 C5 C54 -39.3(12) . . . . ?
C3 C4 C5 C54A 33.9(18) . . . . ?
C3 C4 C5 C6A -173.6(17) . . . . ?
C4 C5 C54A C9A 172(2) . . . . ?
C4 C5 C6A C7A -170(3) . . . . ?
C10 N1 C14 C13 2.2(7) . . . . ?
C10 N1 C14 C24 -177.8(5) . . . . ?
C10 C11 C12 C13 -0.8(9) . . . . ?
C10 C11 C12 C15 -177.6(6) . . . . ?
C11 C12 C13 C14 4.1(8) . . . . ?
C11 C12 C13 C21 -177.4(5) . . . . ?
C11 C12 C15 C16 -123.0(7) . . . . ?
C11 C12 C15 C20 69.1(8) . . . . ?
C12 C13 C14 N1 -5.0(8) . . . . ?
C12 C13 C14 C24 174.9(5) . . . . ?
C12 C13 C21 C22 -177.6(6) . . . . ?
C12 C15 C16 C17 178.8(7) . . . . ?
C12 C15 C20 C19 178.4(7) . . . . ?
C13 C12 C15 C16 60.3(9) . . . . ?
C13 C12 C15 C20 -107.5(7) . . . . ?
C13 C14 C24 N2 -174.4(4) . . . . ?
C13 C14 C24 C23 4.0(7) . . . . ?
C13 C21 C22 C23 1.6(9) . . . . ?
C14 N1 C10 C11 1.5(8) . . . . ?
C14 C13 C21 C22 0.9(8) . . . . ?
C15 C12 C13 C14 -179.1(5) . . . . ?
C15 C12 C13 C21 -0.6(9) . . . . ?
C15 C16 C17 C18 5.0(16) . . . . ?
C16 C15 C20 C19 9.9(11) . . . . ?
C16 C17 C18 C19 6.3(18) . . . . ?
C17 C18 C19 C20 -9.8(18) . . . . ?
C18 C19 C20 C15 1.5(15) . . . . ?
C20 C15 C16 C17 -12.8(12) . . . . ?
C21 C13 C14 N1 176.4(5) . . . . ?
C21 C13 C14 C24 -3.6(7) . . . . ?
C21 C22 C23 C24 -1.2(8) . . . . ?
C21 C22 C23 C27 175.6(5) . . . . ?
C22 C23 C24 N2 176.8(4) . . . . ?
C22 C23 C24 C14 -1.6(7) . . . . ?
C22 C23 C27 C26 -173.4(5) . . . . ?
C22 C23 C27 C28 7.3(8) . . . . ?
C23 C27 C28 C29 55.9(8) . . . . ?
C23 C27 C28 C33 -123.3(6) . . . . ?
C24 N2 C25 C26 2.8(8) . . . . ?
C24 C23 C27 C26 3.4(7) . . . . ?
C24 C23 C27 C28 -175.9(5) . . . . ?
C25 N2 C24 C14 175.5(5) . . . . ?
C25 N2 C24 C23 -2.9(7) . . . . ?
C25 C26 C27 C23 -3.5(8) . . . . ?
C25 C26 C27 C28 175.8(5) . . . . ?
C26 C27 C28 C29 -123.4(6) . . . . ?
C26 C27 C28 C33 57.4(7) . . . . ?
C27 C23 C24 N2 -0.2(7) . . . . ?
C27 C23 C24 C14 -178.6(4) . . . . ?
C27 C28 C29 C30 178.0(6) . . . . ?
C27 C28 C33 C32 -178.5(5) . . . . ?
C28 C29 C30 C31 2.2(10) . . . . ?
C29 C28 C33 C32 2.3(8) . . . . ?
C29 C30 C31 C32 -1.0(11) . . . . ?
C30 C31 C32 C33 0.5(10) . . . . ?
C31 C32 C33 C28 -1.1(9) . . . . ?
C33 C28 C29 C30 -2.8(9) . . . . ?
C34 C35 C36 C37 178.2(6) . . . . ?
C35 C36 C37 O3 1.1(9) . . . . ?
C35 C36 C37 C38 178.6(17) . . . . ?
C35 C36 C37 C38A -173.4(14) . . . . ?
C36 C37 C38 C39 20(3) . . . . ?
C36 C37 C38 C43 -164.8(19) . . . . ?
C36 C37 C38A C39A -14(3) . . . . ?
C36 C37 C38A C43A 175.4(19) . . . . ?
C37 C38 C39 C40 176(3) . . . . ?
C37 C38 C43 C42 -180(2) . . . . ?
C37 C38A C39A C40A -175(2) . . . . ?
C37 C38A C43A C42A -180(2) . . . . ?
C38 C37 C38A C39A 71(12) . . . . ?
C38 C37 C38A C43A -101(12) . . . . ?
C38 C39 C40 C41 1(2) . . . . ?
C39 C38 C43 C42 -4(3) . . . . ?
C39 C40 C41 C42 1(4) . . . . ?
C40 C41 C42 C43 -4(4) . . . . ?
C41 C42 C43 C38 6(4) . . . . ?
C43 C38 C39 C40 0.9(19) . . . . ?
C44 C45 C46 C47 -179.8(5) . . . . ?
C45 C46 C47 O5 -7.2(8) . . . . ?
C45 C46 C47 C48 170.7(5) . . . . ?
C46 C47 C48 C49 0.8(8) . . . . ?
C46 C47 C48 C53 -178.3(5) . . . . ?
C47 C48 C49 C50 -178.6(6) . . . . ?
C47 C48 C53 C52 177.8(6) . . . . ?
C48 C49 C50 C51 1.7(11) . . . . ?
C49 C48 C53 C52 -1.3(10) . . . . ?
C49 C50 C51 C52 -3.0(12) . . . . ?
C50 C51 C52 C53 2.1(12) . . . . ?
C51 C52 C53 C48 0.1(11) . . . . ?
C53 C48 C49 C50 0.5(9) . . . . ?
F7A C44 C45 O6 -163.3(11) . . . . ?
F7A C44 C45 C46 15.2(13) . . . . ?
F8A C44 C45 O6 -48.2(10) . . . . ?
F8A C44 C45 C46 130.2(9) . . . . ?
F9A C44 C45 O6 67.3(11) . . . . ?
F9A C44 C45 C46 -114.2(11) . . . . ?
F6A C34 C35 O4 23.5(12) . . . . ?
F6A C34 C35 C36 -155.5(10) . . . . ?
F4A C34 C35 O4 -97.3(12) . . . . ?
F4A C34 C35 C36 83.7(12) . . . . ?
F5A C34 C35 O4 135.5(11) . . . . ?
F5A C34 C35 C36 -43.5(12) . . . . ?
F3A C1 C2 O2 118.9(18) . . . . ?
F3A C1 C2 C3 -60.0(19) . . . . ?
F2A C1 C2 O2 -21(2) . . . . ?
F2A C1 C2 C3 160(2) . . . . ?
F1A C1 C2 O2 -137.9(14) . . . . ?
F1A C1 C2 C3 43.2(15) . . . . ?
C6 C5 C54A C9A 40(3) . . . . ?
C6 C5 C6A C7A -70(3) . . . . ?
C7 C6 C5 C4 176.7(11) . . . . ?
C7 C6 C5 C54 9.7(14) . . . . ?
C7 C6 C5 C54A -53.8(15) . . . . ?
C7 C6 C5 C6A 80(3) . . . . ?
C7 C8 C9 C54 1(4) . . . . ?
C54 C5 C54A C9A -77(3) . . . . ?
C54 C5 C6A C7A 50(3) . . . . ?
C9 C8 C7 C6 -6(4) . . . . ?
C9 C54 C5 C4 177.9(12) . . . . ?
C9 C54 C5 C6 -14.9(19) . . . . ?
C9 C54 C5 C54A 69.7(15) . . . . ?
C9 C54 C5 C6A -41.7(19) . . . . ?
C5 C6 C7 C8 1(2) . . . . ?
C5 C54 C9 C8 10(3) . . . . ?
C5 C54A C9A C8A 0(6) . . . . ?
C54A C5 C6A C7A -17(4) . . . . ?
C54A C9A C8A C7A -20(7) . . . . ?
C9A C8A C7A C6A 22(8) . . . . ?
C8A C7A C6A C5 -2(7) . . . . ?
C6A C5 C54A C9A 18(4) . . . . ?
C38A C37 C38 C39 -80(12) . . . . ?
C38A C37 C38 C43 95(12) . . . . ?
C38A C39A C40A C41A 1(2) . . . . ?
C39A C38A C43A C42A 9(3) . . . . ?
C39A C40A C41A C42A -2(4) . . . . ?
C40A C41A C42A C43A 7(4) . . . . ?
C41A C42A C43A C38A -10(4) . . . . ?
C43A C38A C39A C40A -4.1(17) . . . . ?

loop_
_smtbx_masks_void_nr
_smtbx_masks_void_average_x
_smtbx_masks_void_average_y
_smtbx_masks_void_average_z
_smtbx_masks_void_volume
_smtbx_masks_void_count_electrons
_smtbx_masks_void_content
1 0.250 0.250 0.750 522.3 108.1 ?
2 0.250 0.750 0.250 522.3 108.1 ?
3 0.750 0.250 0.750 522.3 108.1 ?
4 0.750 0.750 0.250 522.3 108.1 ?
